data_2242406
loop_
_publ_author_name
'Ben Moussa, Oumaima'
'Chebbi, Hammouda'
'Zid, Mohamed Faouzi'

_publ_section_title
;
 Crystal structure and Hirshfeld surface analysis of
 bis(2,6-diaminopyridinium) tetrachloridocobaltate(II)
;
_journal_coeditor_code HB7732
_journal_issue 4
_journal_name_full 'Acta Crystallographica Section E'
_journal_page_first 436
_journal_page_last 440
_journal_paper_doi 10.1107/S2056989018003171
_journal_volume 74
_journal_year 2018
_chemical_formula_iupac '(C5 H8 N3)2 [Co Cl4]'
_chemical_formula_moiety '2(C5 H8 N3)+, Co Cl4 2- '
_chemical_formula_sum 'C10 H16 Cl4 Co N6'
_chemical_formula_weight 421.02
_chemical_name_systematic
;
Bis(2,6-diaminopyridinium) tetrachloridocobaltate(II)
;
_space_group_crystal_system monoclinic
_space_group_IT_number 14
_space_group_name_Hall '-P 2yn'
_space_group_name_H-M_alt 'P 1 21/n 1'
_symmetry_space_group_name_Hall '-P 2yn'
_symmetry_space_group_name_H-M 'P 1 21/n 1'
_atom_sites_solution_hydrogens difmap
_audit_creation_method SHELXL-2014/7
_cell_angle_alpha 90
_cell_angle_beta 98.203(4)
_cell_angle_gamma 90
_cell_formula_units_Z 4
_cell_length_a 7.390(4)
_cell_length_b 15.373(4)
_cell_length_c 15.387(4)
_cell_measurement_reflns_used 25
_cell_measurement_temperature 293(2)
_cell_measurement_theta_max 14.87
_cell_measurement_theta_min 10.11
_cell_volume 1730.2(11)
_computing_cell_refinement
;
CAD-4 EXPRESS (Duisenberg, 1992; Mac\'i\<cek & Yordanov, 1992)
;
_computing_data_collection
;
CAD-4 EXPRESS (Duisenberg, 1992; Mac\'i\<cek & Yordanov, 1992)
;
_computing_data_reduction
;
XCAD4 (Harms & Wocadlo, 1995)
;
_computing_molecular_graphics
;
DIAMOND (Brandenburg, 2006)
;
_computing_publication_material
;
WinGX (Farrugia, 2012) and publCIF (Westrip, 2010)
;
_computing_structure_refinement
;
SHELXL2014 (Sheldrick, 2015)
;
_computing_structure_solution
;
SHELXS97 (Sheldrick, 2008)
;
_diffrn_ambient_temperature 293(2)
_diffrn_measured_fraction_theta_full 1.000
_diffrn_measured_fraction_theta_max 0.999
_diffrn_measurement_device_type 'Enraf--Nonius CAD-4'
_diffrn_measurement_method \w/2\q
_diffrn_radiation_monochromator graphite
_diffrn_radiation_type MoK\a
_diffrn_radiation_wavelength 0.71073
_diffrn_reflns_av_R_equivalents 0.0377
_diffrn_reflns_limit_h_max 1
_diffrn_reflns_limit_h_min -9
_diffrn_reflns_limit_k_max 19
_diffrn_reflns_limit_k_min -1
_diffrn_reflns_limit_l_max 19
_diffrn_reflns_limit_l_min -19
_diffrn_reflns_number 4367
_diffrn_reflns_theta_full 25.242
_diffrn_reflns_theta_max 26.984
_diffrn_reflns_theta_min 2.650
_diffrn_standards_decay_% 1
_diffrn_standards_interval_count 120
_diffrn_standards_number 2
_exptl_absorpt_coefficient_mu 1.610
_exptl_absorpt_correction_T_max 0.9983
_exptl_absorpt_correction_T_min 0.7767
_exptl_absorpt_correction_type psi-scan
_exptl_absorpt_process_details
;
(North <i>et al.</i>, 1968)
;
_exptl_crystal_colour Blue
_exptl_crystal_density_diffrn 1.616
_exptl_crystal_density_meas 1.616
_exptl_crystal_description parallelepiped
_exptl_crystal_F_000 852
_exptl_crystal_size_max 0.4
_exptl_crystal_size_mid 0.3
_exptl_crystal_size_min 0.1
_refine_diff_density_max 0.366
_refine_diff_density_min -0.417
_refine_ls_extinction_coef 0.0049(8)
_refine_ls_extinction_expression Fc^*^=kFc[1+0.001xFc^2^\l^3^/sin(2\q)]^-1/4^
_refine_ls_extinction_method
;
SHELXL2014 (Sheldrick, 2015)
;
_refine_ls_goodness_of_fit_ref 1.014
_refine_ls_hydrogen_treatment refall
_refine_ls_matrix_type full
_refine_ls_number_parameters 255
_refine_ls_number_reflns 3770
_refine_ls_number_restraints 0
_refine_ls_restrained_S_all 1.014
_refine_ls_R_factor_all 0.0899
_refine_ls_R_factor_gt 0.0436
_refine_ls_shift/su_max 0.001
_refine_ls_shift/su_mean 0.000
_refine_ls_structure_factor_coef Fsqd
_refine_ls_weighting_details 'w=1/[\s^2^(Fo^2^)+(0.0522P)^2^] where P=(Fo^2^+2Fc^2^)/3'
_refine_ls_weighting_scheme calc
_refine_ls_wR_factor_gt 0.0937
_refine_ls_wR_factor_ref 0.1098
_reflns_number_gt 2396
_reflns_number_total 3770
_reflns_threshold_expression 'I > 2\s(I)'
_cod_data_source_file hb7732sup1.cif
_cod_data_source_block I
_cod_original_cell_volume 1730.1(11)
_cod_database_code 2242406
_shelx_space_group_comment
;
The symmetry employed for this shelxl refinement is uniquely defined
by the following loop, which should always be used as a source of
symmetry information in preference to the above space-group names.
They are only intended as comments.
;
_shelx_estimated_absorpt_t_min 0.777
_shelx_estimated_absorpt_t_max 0.998

loop_
_space_group_symop_operation_xyz
'x, y, z'
'-x+1/2, y+1/2, -z+1/2'
'-x, -y, -z'
'x-1/2, -y-1/2, z-1/2'

loop_
_atom_site_type_symbol
_atom_site_label
_atom_site_fract_x
_atom_site_fract_y
_atom_site_fract_z
_atom_site_U_iso_or_equiv
_atom_site_adp_type
_atom_site_calc_flag
_atom_site_occupancy
Co Co1 0.44824(7) 0.51081(3) 0.73764(3) 0.03878(16) Uani d 1
Cl Cl1 0.66787(14) 0.61509(6) 0.73884(6) 0.0497(2) Uani d 1
Cl Cl2 0.36703(14) 0.46854(6) 0.59572(6) 0.0500(3) Uani d 1
Cl Cl3 0.20113(14) 0.56398(7) 0.79102(6) 0.0547(3) Uani d 1
Cl Cl4 0.58007(17) 0.39816(6) 0.81784(7) 0.0627(3) Uani d 1
N N2 0.1002(5) 0.6175(2) 0.4994(2) 0.0451(7) Uani d 1
N N5 0.8682(4) 0.6428(2) 0.9347(2) 0.0425(7) Uani d 1
N N4 0.9624(6) 0.7606(3) 0.8611(3) 0.0623(10) Uani d 1
N N1 0.1431(6) 0.5199(3) 0.3912(3) 0.0646(10) Uani d 1
N N6 0.7523(6) 0.5209(2) 0.9947(3) 0.0678(12) Uani d 1
N N3 0.0650(7) 0.7017(3) 0.6196(3) 0.0759(13) Uani d 1
C C6 0.8422(5) 0.5964(2) 1.0067(2) 0.0444(8) Uani d 1
C C10 0.9484(5) 0.7226(2) 0.9377(2) 0.0434(8) Uani d 1
C C1 0.0856(5) 0.5995(3) 0.4122(2) 0.0483(9) Uani d 1
C C7 0.9051(6) 0.6309(3) 1.0881(2) 0.0571(11) Uani d 1
C C5 0.0425(6) 0.6919(2) 0.5325(3) 0.0489(9) Uani d 1
C C9 1.0121(6) 0.7571(3) 1.0189(3) 0.0532(10) Uani d 1
C C8 0.9889(6) 0.7105(3) 1.0922(3) 0.0581(11) Uani d 1
C C2 0.0069(6) 0.6621(4) 0.3543(3) 0.0630(12) Uani d 1
C C3 -0.0514(6) 0.7378(3) 0.3851(3) 0.0651(13) Uani d 1
C C4 -0.0359(6) 0.7541(3) 0.4729(4) 0.0606(12) Uani d 1
H H7 0.874(6) 0.603(3) 1.136(3) 0.066(13) Uiso d 1
H H2 0.000(6) 0.648(3) 0.298(3) 0.074(14) Uiso d 1
H H4 -0.066(5) 0.803(3) 0.498(2) 0.047(11) Uiso d 1
H H9 1.071(6) 0.802(3) 1.022(3) 0.075(15) Uiso d 1
H H8 1.035(6) 0.735(3) 1.146(3) 0.062(12) Uiso d 1
H H3 -0.108(7) 0.784(3) 0.345(3) 0.094(16) Uiso d 1
H H2N1 0.222(6) 0.493(3) 0.427(3) 0.061(14) Uiso d 1
H H2N4 1.020(6) 0.808(3) 0.863(3) 0.067(14) Uiso d 1
H H1N6 0.720(7) 0.498(3) 0.945(3) 0.074(15) Uiso d 1
H H1N2 0.157(6) 0.581(3) 0.530(3) 0.058(13) Uiso d 1
H H1N5 0.839(6) 0.623(3) 0.886(3) 0.079(16) Uiso d 1
H H1N3 0.026(6) 0.748(3) 0.645(3) 0.062(13) Uiso d 1
H H1N4 0.913(6) 0.740(3) 0.817(3) 0.047(13) Uiso d 1
H H2N6 0.747(7) 0.488(3) 1.036(3) 0.082(17) Uiso d 1
H H2N3 0.095(9) 0.661(4) 0.654(4) 0.12(2) Uiso d 1
H H1N1 0.139(7) 0.508(3) 0.331(3) 0.089(17) Uiso d 1

loop_
_atom_site_aniso_label
_atom_site_aniso_U_11
_atom_site_aniso_U_22
_atom_site_aniso_U_33
_atom_site_aniso_U_12
_atom_site_aniso_U_13
_atom_site_aniso_U_23
Co1 0.0442(3) 0.0358(3) 0.0350(2) 0.0012(2) 0.00079(19) 0.00112(19)
Cl1 0.0558(6) 0.0446(5) 0.0472(5) -0.0080(4) 0.0022(4) -0.0022(4)
Cl2 0.0553(6) 0.0531(5) 0.0382(5) 0.0072(4) -0.0049(4) -0.0042(4)
Cl3 0.0573(6) 0.0547(6) 0.0547(5) 0.0058(5) 0.0170(5) 0.0013(5)
Cl4 0.0892(8) 0.0407(5) 0.0511(6) 0.0053(5) -0.0141(5) 0.0073(4)
N2 0.0487(19) 0.0386(16) 0.0468(17) 0.0056(15) 0.0027(15) 0.0068(14)
N5 0.0458(18) 0.0446(17) 0.0360(16) -0.0034(14) 0.0023(13) -0.0017(14)
N4 0.068(3) 0.059(2) 0.059(2) -0.015(2) 0.006(2) 0.010(2)
N1 0.061(2) 0.077(3) 0.054(2) 0.011(2) 0.0023(19) -0.011(2)
N6 0.103(3) 0.053(2) 0.045(2) -0.028(2) 0.001(2) -0.0006(18)
N3 0.122(4) 0.047(2) 0.063(3) 0.011(2) 0.030(3) -0.001(2)
C6 0.051(2) 0.0416(19) 0.0397(19) -0.0056(17) 0.0037(16) -0.0002(15)
C10 0.040(2) 0.041(2) 0.049(2) 0.0030(16) 0.0073(16) 0.0048(16)
C1 0.039(2) 0.057(2) 0.048(2) -0.0024(18) 0.0032(16) 0.0011(18)
C7 0.078(3) 0.057(3) 0.035(2) -0.015(2) 0.004(2) -0.0021(18)
C5 0.054(2) 0.041(2) 0.053(2) 0.0032(18) 0.0151(18) 0.0070(18)
C9 0.050(2) 0.046(2) 0.062(3) -0.013(2) 0.002(2) -0.0082(19)
C8 0.070(3) 0.058(3) 0.044(2) -0.014(2) -0.002(2) -0.0083(19)
C2 0.054(3) 0.085(3) 0.047(2) -0.006(2) 0.000(2) 0.016(2)
C3 0.060(3) 0.061(3) 0.073(3) 0.001(2) 0.005(2) 0.029(2)
C4 0.059(3) 0.040(2) 0.085(3) 0.009(2) 0.019(2) 0.015(2)

loop_
_atom_type_symbol
_atom_type_description
_atom_type_scat_dispersion_real
_atom_type_scat_dispersion_imag
_atom_type_scat_source
C C 0.0033 0.0016 'International Tables Vol C Tables 4.2.6.8 and 6.1.1.4'
H H 0.0000 0.0000 'International Tables Vol C Tables 4.2.6.8 and 6.1.1.4'
Cl Cl 0.1484 0.1585 'International Tables Vol C Tables 4.2.6.8 and 6.1.1.4'
Co Co 0.3494 0.9721 'International Tables Vol C Tables 4.2.6.8 and 6.1.1.4'
N N 0.0061 0.0033 'International Tables Vol C Tables 4.2.6.8 and 6.1.1.4'

loop_
_geom_angle_atom_site_label_1
_geom_angle_atom_site_label_2
_geom_angle_atom_site_label_3
_geom_angle
Cl3 Co1 Cl4 112.69(5)
Cl3 Co1 Cl2 109.64(5)
Cl4 Co1 Cl2 109.80(4)
Cl3 Co1 Cl1 110.73(5)
Cl4 Co1 Cl1 106.44(5)
Cl2 Co1 Cl1 107.37(4)
C5 N2 C1 124.2(3)
C5 N2 H1N2 123(3)
C1 N2 H1N2 113(3)
C6 N5 C10 124.1(3)
C6 N5 H1N5 120(3)
C10 N5 H1N5 116(3)
C10 N4 H2N4 117(3)
C10 N4 H1N4 120(3)
H2N4 N4 H1N4 123(4)
C1 N1 H2N1 119(3)
C1 N1 H1N1 117(3)
H2N1 N1 H1N1 118(4)
C6 N6 H1N6 124(3)
C6 N6 H2N6 121(4)
H1N6 N6 H2N6 114(4)
C5 N3 H1N3 122(3)
C5 N3 H2N3 123(4)
H1N3 N3 H2N3 114(5)
N6 C6 N5 118.1(3)
N6 C6 C7 123.7(4)
N5 C6 C7 118.1(3)
N4 C10 N5 117.1(4)
N4 C10 C9 125.0(4)
N5 C10 C9 117.9(3)
N1 C1 N2 116.0(4)
N1 C1 C2 126.5(4)
N2 C1 C2 117.4(4)
C8 C7 C6 118.5(4)
C8 C7 H7 123(3)
C6 C7 H7 118(3)
N3 C5 N2 118.3(4)
N3 C5 C4 124.4(4)
N2 C5 C4 117.3(4)
C8 C9 C10 118.7(4)
C8 C9 H9 121(3)
C10 C9 H9 120(3)
C9 C8 C7 122.7(4)
C9 C8 H8 117(3)
C7 C8 H8 121(3)
C3 C2 C1 120.0(4)
C3 C2 H2 125(3)
C1 C2 H2 115(3)
C2 C3 C4 121.4(4)
C2 C3 H3 122(3)
C4 C3 H3 117(3)
C3 C4 C5 119.7(4)
C3 C4 H4 127(2)
C5 C4 H4 114(3)

loop_
_geom_bond_atom_site_label_1
_geom_bond_atom_site_label_2
_geom_bond_distance
Co1 Cl3 2.2595(14)
Co1 Cl4 2.2645(11)
Co1 Cl2 2.2754(11)
Co1 Cl1 2.2795(13)
N2 C5 1.346(5)
N2 C1 1.359(5)
N2 H1N2 0.82(4)
N5 C6 1.355(4)
N5 C10 1.360(5)
N5 H1N5 0.82(5)
N4 C10 1.332(5)
N4 H2N4 0.84(5)
N4 H1N4 0.79(4)
N1 C1 1.349(5)
N1 H2N1 0.84(5)
N1 H1N1 0.94(5)
N6 C6 1.337(5)
N6 H1N6 0.85(5)
N6 H2N6 0.82(5)
N3 C5 1.335(6)
N3 H1N3 0.88(4)
N3 H2N3 0.83(6)
C6 C7 1.379(5)
C10 C9 1.378(5)
C1 C2 1.382(6)
C7 C8 1.369(6)
C7 H7 0.91(4)
C5 C4 1.393(6)
C9 C8 1.367(6)
C9 H9 0.82(5)
C8 H8 0.93(4)
C2 C3 1.350(7)
C2 H2 0.89(4)
C3 C4 1.362(7)
C3 H3 0.99(5)
C4 H4 0.89(4)

loop_
_geom_hbond_atom_site_label_D
_geom_hbond_atom_site_label_H
_geom_hbond_atom_site_label_A
_geom_hbond_site_symmetry_A
_geom_hbond_distance_DH
_geom_hbond_distance_HA
_geom_hbond_distance_DA
_geom_hbond_angle_DHA
N1 H2N1 Cl2 . 0.84(5) 2.69(5) 3.432(4) 147(4)
N4 H2N4 Cl2 2_656 0.84(5) 2.65(5) 3.465(5) 162(4)
N6 H1N6 Cl4 . 0.85(5) 2.58(5) 3.406(4) 165(4)
N2 H1N2 Cl2 . 0.82(4) 2.44(4) 3.240(3) 168(4)
N5 H1N5 Cl1 . 0.82(5) 2.43(5) 3.191(3) 156(4)
N3 H1N3 Cl4 2_556 0.88(4) 2.53(5) 3.390(5) 166(4)
N4 H1N4 Cl1 . 0.79(4) 2.79(4) 3.481(5) 147(4)
N6 H2N6 Cl3 3_667 0.82(5) 2.75(5) 3.516(4) 156(4)
N3 H2N3 Cl3 . 0.83(6) 2.61(6) 3.420(5) 166(6)
N1 H1N1 Cl1 3_666 0.94(5) 2.69(5) 3.326(4) 126(4)
C7 H7 Cl3 3_667 0.91(4) 2.89(4) 3.669(4) 145(3)

_cod_database_fobs_code 2242406
